data_7122454
loop_
_publ_author_name
'Zhang, Hang'
'Yao, Qian'
'Cao, Weidi'
'Ge, Shulin'
'Xu, Jinxiu'
'Liu, Xiaohua'
'Feng, Xiaoming'

_publ_section_title
;
 Catalytic enantioselective ene-type reactions of vinylogous hydrazone:
 construction of \a-methylene-\g-butyrolactone derivatives.
;
_journal_issue 88
_journal_name_full 'Chemical communications (Cambridge, England)'
_journal_page_first 12511
_journal_page_last 12514
_journal_paper_doi 10.1039/c8cc07567k
_journal_volume 54
_journal_year 2018
_chemical_absolute_configuration ad
_chemical_formula_moiety 'C18 H20 I N3 O2'
_chemical_formula_sum 'C18 H20 I N3 O2'
_chemical_formula_weight 437.27
_space_group_crystal_system orthorhombic
_space_group_IT_number 19
_space_group_name_Hall 'P 2ac 2ab'
_space_group_name_H-M_alt 'P 21 21 21'
_symmetry_space_group_name_Hall 'P 2ac 2ab'
_symmetry_space_group_name_H-M 'P 21 21 21'
_atom_sites_solution_hydrogens geom
_atom_sites_solution_primary direct
_audit_creation_date 2018-03-12
_audit_creation_method
;
Olex2 1.2
(compiled 2017.08.10 svn.r3458 for OlexSys, GUI svn.r5381)
;
_audit_update_record
;
2018-04-16 deposited with the CCDC.
2018-10-12 downloaded from the CCDC.
;
_cell_angle_alpha 90
_cell_angle_beta 90
_cell_angle_gamma 90
_cell_formula_units_Z 4
_cell_length_a 6.5952(3)
_cell_length_b 8.1944(3)
_cell_length_c 34.4405(11)
_cell_measurement_reflns_used 3611
_cell_measurement_temperature 294.2(2)
_cell_measurement_theta_max 71.7880
_cell_measurement_theta_min 5.9050
_cell_volume 1861.29(12)
_computing_cell_refinement 'CrysAlisPro 1.171.38.46 (Rigaku OD, 2015)'
_computing_data_collection 'CrysAlisPro 1.171.38.46 (Rigaku OD, 2015)'
_computing_data_reduction 'CrysAlisPro 1.171.38.46 (Rigaku OD, 2015)'
_computing_molecular_graphics 'Olex2 (Dolomanov et al., 2009)'
_computing_publication_material 'Olex2 (Dolomanov et al., 2009)'
_computing_structure_refinement 'ShelXL (Sheldrick, 2015)'
_computing_structure_solution 'ShelXT (Sheldrick, 2015)'
_diffrn_ambient_environment air
_diffrn_ambient_temperature 294.2(2)
_diffrn_detector 'CCD plate'
_diffrn_detector_area_resol_mean 15.9595
_diffrn_detector_type EosS2
_diffrn_measured_fraction_theta_full 0.999
_diffrn_measured_fraction_theta_max 0.979
_diffrn_measurement_details
;
List of Runs (angles in degrees, time in seconds):

  # Type    Start    End  Width  t~exp~   \w     \q     \k     \f   Frames
#--------------------------------------------------------------------------
  1  \w   -104.00 -10.00   1.00    1.00    --  -36.29 -77.00 -60.00   94
  2  \w    -33.00 106.00   1.00    1.00    --   36.29   0.00-120.00  139
  3  \w      1.00  75.00   1.00    1.00    --   36.29 -99.00  60.00   74
  4  \w    -33.00  55.00   1.00    1.00    --   36.29 -38.00  30.00   88
  5  \w     39.00 115.00   1.00    3.95    --  108.71-111.00 120.00   76
  6  \w     37.00 147.00   1.00    3.95    --  108.71 -15.00-150.00  110
  7  \w     41.00 135.00   1.00    3.95    --  108.71 -77.00-150.00   94
  8  \w     39.00 109.00   1.00    3.95    --  108.71 -94.00 150.00   70
  9  \w     40.00 126.00   1.00    3.95    --  108.71 -45.00 -60.00   86
 10  \w     37.00 147.00   1.00    3.95    --  108.71 -15.00 -30.00  110
 11  \w     87.00 178.00   1.00    3.95    --  108.71  30.00   0.00   91
 12  \w   -104.00 -27.00   1.00    1.00    --  -36.29 -77.00  60.00   77
 13  \w    -35.00  66.00   1.00    1.00    --   36.29 -19.00 150.00  101
;
_diffrn_measurement_device 'four-circle diffractometer'
_diffrn_measurement_device_type 'New Gemini, Dual, Cu at zero, EosS2'
_diffrn_measurement_method '\w scans'
_diffrn_orient_matrix_type 'CrysAlisPro convention (1999,Acta A55,543-557)'
_diffrn_orient_matrix_UB_11 0.0226578000
_diffrn_orient_matrix_UB_12 0.1592376000
_diffrn_orient_matrix_UB_13 0.0233741000
_diffrn_orient_matrix_UB_21 -0.0028782000
_diffrn_orient_matrix_UB_22 -0.0985098000
_diffrn_orient_matrix_UB_23 0.0381166000
_diffrn_orient_matrix_UB_31 0.2324238000
_diffrn_orient_matrix_UB_32 -0.0168995000
_diffrn_orient_matrix_UB_33 -0.0017996000
_diffrn_radiation_monochromator graphite
_diffrn_radiation_probe x-ray
_diffrn_radiation_type CuK\a
_diffrn_radiation_wavelength 1.54184
_diffrn_reflns_av_R_equivalents 0.0827
_diffrn_reflns_av_unetI/netI 0.0611
_diffrn_reflns_Laue_measured_fraction_full 0.999
_diffrn_reflns_Laue_measured_fraction_max 0.979
_diffrn_reflns_limit_h_max 7
_diffrn_reflns_limit_h_min -5
_diffrn_reflns_limit_k_max 10
_diffrn_reflns_limit_k_min -9
_diffrn_reflns_limit_l_max 42
_diffrn_reflns_limit_l_min -40
_diffrn_reflns_number 10231
_diffrn_reflns_point_group_measured_fraction_full 0.999
_diffrn_reflns_point_group_measured_fraction_max 0.975
_diffrn_reflns_theta_full 67.684
_diffrn_reflns_theta_max 72.747
_diffrn_reflns_theta_min 5.137
_diffrn_source 'fine-focus sealed X-ray tube'
_diffrn_source_type 'Enhance (Cu) X-ray Source'
_exptl_absorpt_coefficient_mu 13.637
_exptl_absorpt_correction_T_max 1.00000
_exptl_absorpt_correction_T_min 0.14909
_exptl_absorpt_correction_type multi-scan
_exptl_absorpt_process_details
;
CrysAlisPro 1.171.38.46 (Rigaku Oxford Diffraction, 2015)
Empirical absorption correction using spherical harmonics,
 implemented in SCALE3 ABSPACK scaling algorithm.
;
_exptl_crystal_colour 'clear light colourless'
_exptl_crystal_colour_lustre clear
_exptl_crystal_colour_modifier light
_exptl_crystal_colour_primary colourless
_exptl_crystal_density_diffrn 1.560
_exptl_crystal_description plate
_exptl_crystal_F_000 872
_exptl_crystal_size_max 0.65
_exptl_crystal_size_mid 0.4
_exptl_crystal_size_min 0.05
_refine_diff_density_max 1.821
_refine_diff_density_min -1.668
_refine_diff_density_rms 0.188
_refine_ls_abs_structure_details
;
 Flack x determined using 1120 quotients [(I+)-(I-)]/[(I+)+(I-)]
 (Parsons, Flack and Wagner, Acta Cryst. B69 (2013) 249-259).
;
_refine_ls_abs_structure_Flack -0.020(7)
_refine_ls_extinction_method none
_refine_ls_goodness_of_fit_ref 1.020
_refine_ls_hydrogen_treatment constr
_refine_ls_matrix_type full
_refine_ls_number_parameters 219
_refine_ls_number_reflns 3604
_refine_ls_number_restraints 0
_refine_ls_restrained_S_all 1.020
_refine_ls_R_factor_all 0.0779
_refine_ls_R_factor_gt 0.0722
_refine_ls_shift/su_max 0.000
_refine_ls_shift/su_mean 0.000
_refine_ls_structure_factor_coef Fsqd
_refine_ls_weighting_details 'w=1/[\s^2^(Fo^2^)+(0.1505P)^2^] where P=(Fo^2^+2Fc^2^)/3'
_refine_ls_weighting_scheme calc
_refine_ls_wR_factor_gt 0.1912
_refine_ls_wR_factor_ref 0.2003
_reflns_Friedel_coverage 0.693
_reflns_Friedel_fraction_full 0.999
_reflns_Friedel_fraction_max 0.968
_reflns_number_gt 3223
_reflns_number_total 3604
_reflns_threshold_expression 'I > 2\s(I)'
_cod_data_source_file c8cc07567k2.cif
_cod_data_source_block fxm-zhsub03
_cod_depositor_comments 'Adding full bibliography for 7122454--7122457.cif.'
_cod_database_code 7122454
_shelx_shelxl_version_number 2014/7
_shelx_space_group_comment
;
The symmetry employed for this shelxl refinement is uniquely defined
by the following loop, which should always be used as a source of
symmetry information in preference to the above space-group names.
They are only intended as comments.
;
_reflns_odcompleteness_completeness 99.90
_reflns_odcompleteness_iscentric 1
_reflns_odcompleteness_theta 66.97
_olex2_refinement_description
;
1. Fixed Uiso
 At 1.2 times of:
  All C(H) groups, All C(H,H) groups
 At 1.5 times of:
  All C(H,H,H) groups, All O(H) groups
2.a Secondary CH2 refined with riding coordinates:
 C007(H00A,H00B), C00J(H00J,H00K), C00K(H00L,H00M), C00M(H00N,H00O), C00N(H00P,
 H00Q), C00O(H00R,H00S)
2.b Aromatic/amide H refined with riding coordinates:
 C00B(H00C), C00E(H00E), C00G(H00G), C00I(H00I)
2.c Idealised Me refined as rotating group:
 C00H(H00D,H00F,H00H)
2.d Idealised tetrahedral OH refined as rotating group:
 O002(H002)
;
_olex2_submission_special_instructions 'No special instructions were received'
_oxdiff_exptl_absorpt_empirical_details
;
Empirical correction (ABSPACK) includes:
- Absorption correction using spherical harmonics
- Frame scaling
- Detector area scaling
;
_oxdiff_exptl_absorpt_empirical_full_max 3.833
_oxdiff_exptl_absorpt_empirical_full_min 0.466

loop_
_space_group_symop_operation_xyz
'x, y, z'
'-x+1/2, -y, z+1/2'
'-x, y+1/2, -z+1/2'
'x+1/2, -y+1/2, -z'

loop_
_atom_site_label
_atom_site_type_symbol
_atom_site_fract_x
_atom_site_fract_y
_atom_site_fract_z
_atom_site_U_iso_or_equiv
_atom_site_adp_type
_atom_site_occupancy
_atom_site_site_symmetry_order
_atom_site_calc_flag
_atom_site_refinement_flags_posn
I001 I 0.07342(15) 0.16458(12) 0.34061(2) 0.0699(4) Uani 1 1 d .
O002 O 0.2842(13) 0.5855(8) 0.4752(2) 0.0468(17) Uani 1 1 d .
H002 H 0.2440 0.6802 0.4753 0.070 Uiso 1 1 calc GR
O003 O 0.7126(15) 0.5994(9) 0.5028(2) 0.058(2) Uani 1 1 d .
N004 N 0.4527(13) 0.7007(10) 0.3469(2) 0.0390(16) Uani 1 1 d .
N005 N 0.4181(13) 0.6730(11) 0.3084(2) 0.0444(18) Uani 1 1 d .
N006 N 0.7193(12) 0.3824(9) 0.4612(2) 0.0364(16) Uani 1 1 d .
C007 C 0.5017(16) 0.7351(10) 0.4297(3) 0.038(2) Uani 1 1 d .
H00A H 0.3810 0.7687 0.4157 0.045 Uiso 1 1 calc R
H00B H 0.5311 0.8181 0.4490 0.045 Uiso 1 1 calc R
C008 C 0.5942(14) 0.3212(9) 0.4315(2) 0.0322(16) Uani 1 1 d .
C009 C 0.4356(14) 0.4270(9) 0.4244(2) 0.0301(16) Uani 1 1 d .
C00A C 0.6762(15) 0.7255(10) 0.4016(3) 0.0347(18) Uani 1 1 d .
C00B C 0.6123(18) 0.1725(11) 0.4117(3) 0.046(2) Uani 1 1 d .
H00C H 0.7212 0.1031 0.4162 0.055 Uiso 1 1 calc R
C00C C 0.3032(18) 0.2379(12) 0.3794(3) 0.044(2) Uani 1 1 d .
C00D C 0.4575(14) 0.5727(10) 0.4507(2) 0.0317(17) Uani 1 1 d .
C00E C 0.6332(16) 0.6890(12) 0.3608(3) 0.041(2) Uani 1 1 d .
H00E H 0.7386 0.6565 0.3447 0.049 Uiso 1 1 calc R
C00F C 0.6446(16) 0.5218(11) 0.4750(3) 0.0371(19) Uani 1 1 d .
C00G C 0.2845(15) 0.3876(12) 0.3986(3) 0.0374(19) Uani 1 1 d .
H00G H 0.1754 0.4569 0.3941 0.045 Uiso 1 1 calc R
C00H C 0.8940(18) 0.2979(14) 0.4771(4) 0.054(3) Uani 1 1 d .
H00D H 0.8491 0.2087 0.4930 0.081 Uiso 1 1 calc GR
H00F H 0.9723 0.3723 0.4926 0.081 Uiso 1 1 calc GR
H00H H 0.9762 0.2569 0.4563 0.081 Uiso 1 1 calc GR
C00I C 0.465(2) 0.1328(12) 0.3855(3) 0.054(3) Uani 1 1 d .
H00I H 0.4733 0.0354 0.3717 0.065 Uiso 1 1 calc R
C00J C 0.498(2) 0.5466(18) 0.2451(4) 0.060(3) Uani 1 1 d .
H00J H 0.5793 0.4613 0.2334 0.072 Uiso 1 1 calc R
H00K H 0.5308 0.6489 0.2324 0.072 Uiso 1 1 calc R
C00K C 0.548(2) 0.5588(16) 0.2878(3) 0.056(3) Uani 1 1 d .
H00L H 0.5349 0.4517 0.2995 0.067 Uiso 1 1 calc R
H00M H 0.6882 0.5930 0.2906 0.067 Uiso 1 1 calc R
C00L C 0.866(2) 0.7498(15) 0.4129(4) 0.052(2) Uani 1 1 d .
C00M C 0.2011(18) 0.6429(17) 0.3029(3) 0.054(3) Uani 1 1 d .
H00N H 0.1246 0.7296 0.3153 0.064 Uiso 1 1 calc R
H00O H 0.1649 0.5409 0.3154 0.064 Uiso 1 1 calc R
C00N C 0.143(2) 0.634(2) 0.2601(4) 0.066(3) Uani 1 1 d .
H00P H 0.0009 0.6060 0.2578 0.079 Uiso 1 1 calc R
H00Q H 0.1631 0.7404 0.2482 0.079 Uiso 1 1 calc R
C00O C 0.271(2) 0.5081(19) 0.2394(4) 0.063(3) Uani 1 1 d .
H00R H 0.2392 0.5085 0.2119 0.076 Uiso 1 1 calc R
H00S H 0.2413 0.4005 0.2496 0.076 Uiso 1 1 calc R

loop_
_atom_site_aniso_label
_atom_site_aniso_U_11
_atom_site_aniso_U_22
_atom_site_aniso_U_33
_atom_site_aniso_U_23
_atom_site_aniso_U_13
_atom_site_aniso_U_12
I001 0.0767(6) 0.0840(6) 0.0490(4) -0.0149(4) -0.0109(4) -0.0316(4)
O002 0.055(5) 0.037(3) 0.048(4) -0.004(3) 0.017(3) 0.000(3)
O003 0.077(6) 0.046(4) 0.050(4) -0.006(3) -0.026(4) -0.010(4)
N004 0.038(4) 0.045(4) 0.034(3) 0.005(3) 0.005(3) 0.008(3)
N005 0.042(4) 0.054(4) 0.037(4) 0.008(3) 0.005(3) 0.012(4)
N006 0.032(4) 0.034(3) 0.043(4) 0.003(3) -0.010(3) -0.001(3)
C007 0.047(5) 0.027(4) 0.039(4) 0.003(3) -0.001(4) 0.008(4)
C008 0.035(4) 0.024(3) 0.038(4) -0.002(3) 0.002(3) 0.000(3)
C009 0.033(4) 0.027(3) 0.030(3) -0.003(3) -0.002(3) -0.008(3)
C00A 0.036(5) 0.025(3) 0.044(4) 0.008(3) 0.005(4) 0.005(3)
C00B 0.054(6) 0.030(4) 0.053(5) -0.005(4) 0.004(4) 0.008(4)
C00C 0.055(6) 0.042(5) 0.034(4) -0.001(4) -0.002(4) -0.004(4)
C00D 0.033(5) 0.030(3) 0.033(4) -0.001(3) -0.003(3) 0.001(3)
C00E 0.041(5) 0.043(4) 0.038(4) 0.002(4) 0.011(4) 0.003(4)
C00F 0.044(5) 0.032(4) 0.035(4) 0.004(3) -0.009(4) -0.007(4)
C00G 0.037(5) 0.044(4) 0.032(4) 0.002(3) -0.004(3) 0.005(4)
C00H 0.041(6) 0.053(5) 0.069(7) 0.023(5) -0.012(5) 0.000(5)
C00I 0.081(8) 0.034(4) 0.047(5) -0.014(4) 0.009(5) -0.001(5)
C00J 0.063(7) 0.071(7) 0.045(6) -0.006(5) 0.013(5) 0.003(6)
C00K 0.049(7) 0.068(7) 0.051(6) -0.017(5) 0.000(5) 0.004(6)
C00L 0.048(7) 0.054(6) 0.054(6) 0.001(5) 0.000(5) 0.001(5)
C00M 0.045(6) 0.074(7) 0.042(5) -0.001(5) -0.004(4) 0.002(6)
C00N 0.056(7) 0.093(10) 0.048(6) -0.004(6) -0.010(5) -0.004(7)
C00O 0.070(8) 0.071(7) 0.048(6) -0.005(5) -0.015(6) 0.000(7)

loop_
_atom_type_symbol
_atom_type_description
_atom_type_scat_dispersion_real
_atom_type_scat_dispersion_imag
_atom_type_scat_source
C C 0.0181 0.0091 'International Tables Vol C Tables 4.2.6.8 and 6.1.1.4'
H H 0.0000 0.0000 'International Tables Vol C Tables 4.2.6.8 and 6.1.1.4'
I I -0.3257 6.8362 'International Tables Vol C Tables 4.2.6.8 and 6.1.1.4'
N N 0.0311 0.0180 'International Tables Vol C Tables 4.2.6.8 and 6.1.1.4'
O O 0.0492 0.0322 'International Tables Vol C Tables 4.2.6.8 and 6.1.1.4'

loop_
_geom_angle_atom_site_label_1
_geom_angle_atom_site_label_2
_geom_angle_atom_site_label_3
_geom_angle
C00D O002 H002 109.5
C00E N004 N005 120.4(8)
N004 N005 C00K 118.8(8)
N004 N005 C00M 108.4(8)
C00K N005 C00M 113.9(10)
C008 N006 C00H 124.7(9)
C00F N006 C008 110.3(8)
C00F N006 C00H 124.7(9)
H00A C007 H00B 107.7
C00A C007 H00A 108.8
C00A C007 H00B 108.8
C00A C007 C00D 113.7(7)
C00D C007 H00A 108.8
C00D C007 H00B 108.8
C009 C008 N006 110.4(7)
C009 C008 C00B 121.6(9)
C00B C008 N006 127.9(9)
C008 C009 C00D 108.6(7)
C00G C009 C008 121.1(8)
C00G C009 C00D 130.2(8)
C00E C00A C007 118.6(9)
C00L C00A C007 121.6(9)
C00L C00A C00E 119.7(10)
C008 C00B H00C 121.0
C00I C00B C008 117.9(9)
C00I C00B H00C 121.0
C00G C00C I001 119.1(8)
C00I C00C I001 118.1(7)
C00I C00C C00G 122.8(10)
O002 C00D C007 111.5(7)
O002 C00D C009 109.7(7)
O002 C00D C00F 109.9(7)
C007 C00D C00F 109.6(8)
C009 C00D C007 114.8(7)
C009 C00D C00F 100.8(7)
N004 C00E C00A 121.5(9)
N004 C00E H00E 119.2
C00A C00E H00E 119.2
O003 C00F N006 125.7(10)
O003 C00F C00D 124.7(9)
N006 C00F C00D 109.5(7)
C009 C00G C00C 116.6(9)
C009 C00G H00G 121.7
C00C C00G H00G 121.7
N006 C00H H00D 109.5
N006 C00H H00F 109.5
N006 C00H H00H 109.5
H00D C00H H00F 109.5
H00D C00H H00H 109.5
H00F C00H H00H 109.5
C00B C00I C00C 119.9(9)
C00B C00I H00I 120.0
C00C C00I H00I 120.0
H00J C00J H00K 108.1
C00K C00J H00J 109.5
C00K C00J H00K 109.5
C00K C00J C00O 110.6(11)
C00O C00J H00J 109.5
C00O C00J H00K 109.5
N005 C00K C00J 112.8(11)
N005 C00K H00L 109.0
N005 C00K H00M 109.0
C00J C00K H00L 109.0
C00J C00K H00M 109.0
H00L C00K H00M 107.8
N005 C00M H00N 109.2
N005 C00M H00O 109.2
N005 C00M C00N 112.1(11)
H00N C00M H00O 107.9
C00N C00M H00N 109.2
C00N C00M H00O 109.2
C00M C00N H00P 109.6
C00M C00N H00Q 109.6
H00P C00N H00Q 108.1
C00O C00N C00M 110.3(12)
C00O C00N H00P 109.6
C00O C00N H00Q 109.6
C00J C00O H00R 109.7
C00J C00O H00S 109.7
C00N C00O C00J 109.9(11)
C00N C00O H00R 109.7
C00N C00O H00S 109.7
H00R C00O H00S 108.2

loop_
_geom_bond_atom_site_label_1
_geom_bond_atom_site_label_2
_geom_bond_distance
I001 C00C 2.108(11)
O002 H002 0.8200
O002 C00D 1.424(11)
O003 C00F 1.234(12)
N004 N005 1.364(12)
N004 C00E 1.287(15)
N005 C00K 1.454(14)
N005 C00M 1.465(15)
N006 C008 1.409(11)
N006 C00F 1.331(13)
N006 C00H 1.451(13)
C007 H00A 0.9700
C007 H00B 0.9700
C007 C00A 1.506(14)
C007 C00D 1.542(11)
C008 C009 1.380(13)
C008 C00B 1.401(12)
C009 C00D 1.507(11)
C009 C00G 1.374(13)
C00A C00E 1.462(14)
C00A C00L 1.325(17)
C00B H00C 0.9300
C00B C00I 1.364(18)
C00C C00G 1.398(14)
C00C C00I 1.387(17)
C00D C00F 1.548(13)
C00E H00E 0.9300
C00G H00G 0.9300
C00H H00D 0.9600
C00H H00F 0.9600
C00H H00H 0.9600
C00I H00I 0.9300
C00J H00J 0.9700
C00J H00K 0.9700
C00J C00K 1.509(17)
C00J C00O 1.54(2)
C00K H00L 0.9700
C00K H00M 0.9700
C00M H00N 0.9700
C00M H00O 0.9700
C00M C00N 1.524(15)
C00N H00P 0.9700
C00N H00Q 0.9700
C00N C00O 1.52(2)
C00O H00R 0.9700
C00O H00S 0.9700
